data_7150984
loop_
_publ_author_name
'Cariou, Claire A. M.'
'Kariuki, Benson M.'
'Snaith, John S.'

_publ_section_title
;
 Stereoselective synthesis of 2,4,5-trisubstituted piperidines by
 carbonyl ene and Prins cyclisations
;
_journal_issue 18
_journal_name_full 'Organic &amp; Biomolecular Chemistry'
_journal_page_first 3337
_journal_page_last 3348
_journal_paper_doi 10.1039/B808644c
_journal_volume 6
_journal_year 2008
_chemical_formula_moiety 'C16 H21 Cl N O5 S'
_chemical_formula_sum 'C16 H21 Cl N O5 S'
_chemical_formula_weight 374.85
_chemical_name_systematic
;
?
;
_space_group_IT_number 14
_symmetry_cell_setting monoclinic
_symmetry_space_group_name_Hall '-P 2yn'
_symmetry_space_group_name_H-M 'P 1 21/n 1'
_atom_sites_solution_hydrogens geom
_atom_sites_solution_primary direct
_atom_sites_solution_secondary difmap
_audit_creation_method SHELXL-97
_cell_angle_alpha 90.00
_cell_angle_beta 109.656(4)
_cell_angle_gamma 90.00
_cell_formula_units_Z 4
_cell_length_a 9.7846(5)
_cell_length_b 20.8046(11)
_cell_length_c 9.7963(5)
_cell_measurement_reflns_used 2976
_cell_measurement_temperature 296(2)
_cell_measurement_theta_max 70.78
_cell_measurement_theta_min 4.25
_cell_volume 1877.98(17)
_computing_cell_refinement SAINTPLUS
_computing_data_collection SMART
_computing_data_reduction SAINTPLUS
_computing_structure_refinement SHELXTL
_computing_structure_solution SHELXTL
_diffrn_ambient_temperature 296(2)
_diffrn_measured_fraction_theta_full 0.923
_diffrn_measured_fraction_theta_max 0.923
_diffrn_measurement_device_type 'Bruker Smart 6000 CCD'
_diffrn_measurement_method 'CCD slices'
_diffrn_radiation_monochromator graphite
_diffrn_radiation_source 'fine-focus sealed tube'
_diffrn_radiation_type CuK\a
_diffrn_radiation_wavelength 1.54178
_diffrn_reflns_av_R_equivalents 0.0239
_diffrn_reflns_av_sigmaI/netI 0.0179
_diffrn_reflns_limit_h_max 11
_diffrn_reflns_limit_h_min -11
_diffrn_reflns_limit_k_max 25
_diffrn_reflns_limit_k_min -22
_diffrn_reflns_limit_l_max 11
_diffrn_reflns_limit_l_min -10
_diffrn_reflns_number 12036
_diffrn_reflns_theta_full 70.78
_diffrn_reflns_theta_max 70.78
_diffrn_reflns_theta_min 4.25
_exptl_absorpt_coefficient_mu 3.058
_exptl_absorpt_correction_T_max 0.6091
_exptl_absorpt_correction_T_min 0.5273
_exptl_absorpt_correction_type empirical
_exptl_absorpt_process_details sadabs
_exptl_crystal_colour colourless
_exptl_crystal_density_diffrn 1.326
_exptl_crystal_density_method 'not measured'
_exptl_crystal_description block
_exptl_crystal_F_000 788
_exptl_crystal_size_max 0.24
_exptl_crystal_size_mid 0.24
_exptl_crystal_size_min 0.18
_refine_diff_density_max 0.846
_refine_diff_density_min -0.497
_refine_diff_density_rms 0.095
_refine_ls_extinction_method none
_refine_ls_goodness_of_fit_ref 1.032
_refine_ls_hydrogen_treatment constr
_refine_ls_matrix_type full
_refine_ls_number_parameters 231
_refine_ls_number_reflns 3314
_refine_ls_number_restraints 0
_refine_ls_restrained_S_all 1.032
_refine_ls_R_factor_all 0.0611
_refine_ls_R_factor_gt 0.0575
_refine_ls_shift/su_max 0.008
_refine_ls_shift/su_mean 0.001
_refine_ls_structure_factor_coef Fsqd
_refine_ls_weighting_details 'calc w=1/[\s^2^(Fo^2^)+(0.1437P)^2^+0.8334P] where P=(Fo^2^+2Fc^2^)/3'
_refine_ls_weighting_scheme calc
_refine_ls_wR_factor_gt 0.1897
_refine_ls_wR_factor_ref 0.1955
_reflns_number_gt 2976
_reflns_number_total 3314
_reflns_threshold_expression >2sigma(I)
_cod_data_source_file B808644c.txt
_cod_data_source_block clc439c
_cod_depositor_comments
;
The following automatic conversions were performed:
'_symmetry_cell_setting' value 'Monoclinic' changed to 'monoclinic'
according to '/home/saulius/struct/CIF-dictionaries/cif_core.dic'
dictionary named 'cif_core.dic' version 2.4.1 from 2010-06-29.

Automatic conversion script
Id: cif_fix_enum 1527 2010-12-29 10:47:43Z saulius 
;
_cod_original_sg_symbol_H-M P21/n
_cod_database_code 7150984

loop_
_symmetry_equiv_pos_as_xyz
'x, y, z'
'-x+1/2, y+1/2, -z+1/2'
'-x, -y, -z'
'x-1/2, -y-1/2, z-1/2'

loop_
_atom_site_label
_atom_site_type_symbol
_atom_site_fract_x
_atom_site_fract_y
_atom_site_fract_z
_atom_site_U_iso_or_equiv
_atom_site_adp_type
_atom_site_occupancy
_atom_site_symmetry_multiplicity
_atom_site_calc_flag
_atom_site_refinement_flags
_atom_site_disorder_assembly
_atom_site_disorder_group
C1 C 0.8247(3) 0.19258(11) 0.5576(3) 0.0391(5) Uani 1 1 d . . .
H1 H 0.8635 0.1571 0.6254 0.047 Uiso 1 1 calc R . .
C2 C 0.9508(3) 0.23782(13) 0.5674(3) 0.0427(6) Uani 1 1 d . . .
H2A H 1.0168 0.2169 0.5264 0.051 Uiso 1 1 calc R . .
H2B H 1.0039 0.2473 0.6683 0.051 Uiso 1 1 calc R . .
C3 C 0.8961(3) 0.30048(12) 0.4860(3) 0.0415(6) Uani 1 1 d . . .
H3 H 0.9785 0.3292 0.4975 0.050 Uiso 1 1 calc R . .
C4 C 0.7884(2) 0.33323(11) 0.5464(3) 0.0372(5) Uani 1 1 d . . .
H4 H 0.8390 0.3390 0.6506 0.045 Uiso 1 1 calc R . .
C5 C 0.6619(3) 0.28743(12) 0.5314(3) 0.0385(5) Uani 1 1 d . . .
H5A H 0.5949 0.3067 0.5733 0.046 Uiso 1 1 calc R . .
H5B H 0.6099 0.2789 0.4298 0.046 Uiso 1 1 calc R . .
C6 C 0.7530(3) 0.16341(11) 0.4078(3) 0.0404(6) Uani 1 1 d . . .
C7 C 0.8020(4) 0.1157(2) 0.2111(4) 0.0815(12) Uani 1 1 d . . .
H7A H 0.7308 0.0829 0.2041 0.122 Uiso 1 1 calc R . .
H7B H 0.8815 0.0976 0.1874 0.122 Uiso 1 1 calc R . .
H7C H 0.7588 0.1498 0.1446 0.122 Uiso 1 1 calc R . .
C8 C 0.7377(3) 0.40056(13) 0.4840(3) 0.0447(6) Uani 1 1 d . . .
C9 C 0.6314(4) 0.40236(16) 0.3279(4) 0.0659(9) Uani 1 1 d . . .
H9A H 0.6744 0.3814 0.2649 0.099 Uiso 1 1 calc R . .
H9B H 0.6099 0.4462 0.2980 0.099 Uiso 1 1 calc R . .
H9C H 0.5435 0.3805 0.3231 0.099 Uiso 1 1 calc R . .
C11 C 0.5241(3) 0.14060(12) 0.6441(3) 0.0405(6) Uani 1 1 d . . .
C12 C 0.5411(3) 0.07650(13) 0.6827(3) 0.0506(6) Uani 1 1 d . . .
H12 H 0.6272 0.0620 0.7504 0.061 Uiso 1 1 calc R . .
C13 C 0.4283(4) 0.03406(14) 0.6190(4) 0.0588(8) Uani 1 1 d . . .
H13 H 0.4398 -0.0092 0.6442 0.071 Uiso 1 1 calc R . .
C14 C 0.2998(3) 0.05462(14) 0.5195(3) 0.0527(7) Uani 1 1 d . . .
C15 C 0.2854(3) 0.11904(14) 0.4809(3) 0.0502(6) Uani 1 1 d . . .
H15 H 0.1996 0.1335 0.4126 0.060 Uiso 1 1 calc R . .
C16 C 0.3967(3) 0.16220(13) 0.5425(3) 0.0473(6) Uani 1 1 d . . .
H16 H 0.3860 0.2053 0.5157 0.057 Uiso 1 1 calc R . .
C17 C 0.1757(4) 0.00811(19) 0.4522(5) 0.0778(10) Uani 1 1 d . . .
H17A H 0.1931 -0.0149 0.3747 0.117 Uiso 1 1 calc R . .
H17B H 0.0864 0.0316 0.4149 0.117 Uiso 1 1 calc R . .
H17C H 0.1693 -0.0217 0.5245 0.117 Uiso 1 1 calc R . .
N1 N 0.7201(2) 0.22717(10) 0.6071(2) 0.0416(5) Uani 1 1 d . . .
O1 O 0.8250(2) 0.28779(10) 0.3362(2) 0.0514(5) Uani 1 1 d . . .
H1W H 0.8843 0.2746 0.3004 0.077 Uiso 1 1 calc R . .
O2 O 0.6251(2) 0.15881(10) 0.3460(2) 0.0556(5) Uani 1 1 d . . .
O3 O 0.8539(2) 0.14044(10) 0.3556(2) 0.0544(5) Uani 1 1 d . . .
O4 O 0.7785(2) 0.16151(13) 0.8289(2) 0.0675(7) Uani 1 1 d . . .
O5 O 0.5949(2) 0.24769(11) 0.7808(2) 0.0610(6) Uani 1 1 d . . .
S1 S 0.66203(7) 0.19624(3) 0.72884(6) 0.0441(3) Uani 1 1 d . . .
Cl1 Cl 0.65505(14) 0.43803(5) 0.60283(13) 0.0609(4) Uani 0.643(3) 1 d P . .
Cl1A Cl 0.8801(2) 0.44893(10) 0.5004(3) 0.0638(8) Uani 0.357(3) 1 d P . .

loop_
_atom_site_aniso_label
_atom_site_aniso_U_11
_atom_site_aniso_U_22
_atom_site_aniso_U_33
_atom_site_aniso_U_23
_atom_site_aniso_U_13
_atom_site_aniso_U_12
C1 0.0398(13) 0.0420(13) 0.0374(13) 0.0053(9) 0.0156(10) 0.0043(10)
C2 0.0312(12) 0.0525(14) 0.0428(13) -0.0037(10) 0.0102(10) 0.0001(10)
C3 0.0356(12) 0.0486(14) 0.0436(14) -0.0017(10) 0.0176(10) -0.0085(9)
C4 0.0372(12) 0.0403(13) 0.0350(12) -0.0007(9) 0.0134(9) -0.0034(9)
C5 0.0366(12) 0.0403(12) 0.0438(13) 0.0017(10) 0.0202(10) -0.0003(9)
C6 0.0390(13) 0.0376(12) 0.0454(13) 0.0025(9) 0.0151(10) 0.0010(9)
C7 0.078(2) 0.102(3) 0.063(2) -0.033(2) 0.0215(18) 0.011(2)
C8 0.0490(14) 0.0403(13) 0.0445(14) 0.0004(10) 0.0153(11) -0.0063(11)
C9 0.066(2) 0.0511(16) 0.0601(19) 0.0079(13) -0.0059(15) -0.0006(14)
C11 0.0442(13) 0.0446(13) 0.0381(12) 0.0030(9) 0.0209(10) -0.0038(10)
C12 0.0536(16) 0.0454(14) 0.0542(16) 0.0111(11) 0.0198(13) 0.0012(12)
C13 0.0710(19) 0.0435(15) 0.0656(18) 0.0097(12) 0.0279(15) -0.0045(13)
C14 0.0587(16) 0.0531(16) 0.0535(16) -0.0024(12) 0.0284(13) -0.0129(13)
C15 0.0465(15) 0.0550(16) 0.0482(14) -0.0002(11) 0.0148(12) -0.0031(12)
C16 0.0546(15) 0.0406(13) 0.0477(15) 0.0031(10) 0.0185(12) -0.0006(11)
C17 0.079(2) 0.071(2) 0.087(2) -0.0025(19) 0.032(2) -0.0334(19)
N1 0.0444(11) 0.0427(11) 0.0456(12) 0.0048(8) 0.0254(9) 0.0004(9)
O1 0.0594(12) 0.0620(12) 0.0406(10) 0.0030(8) 0.0270(9) 0.0040(9)
O2 0.0428(11) 0.0644(13) 0.0555(12) -0.0082(9) 0.0112(9) -0.0045(9)
O3 0.0510(11) 0.0612(12) 0.0524(11) -0.0131(9) 0.0192(9) 0.0070(9)
O4 0.0566(12) 0.0951(17) 0.0444(11) 0.0209(10) 0.0085(9) -0.0128(11)
O5 0.0754(14) 0.0659(13) 0.0590(12) -0.0209(10) 0.0453(11) -0.0239(11)
S1 0.0478(4) 0.0536(4) 0.0349(4) 0.0005(2) 0.0192(3) -0.0111(2)
Cl1 0.0774(8) 0.0433(6) 0.0724(8) -0.0028(5) 0.0388(6) 0.0137(5)
Cl1A 0.0554(12) 0.0481(11) 0.0831(15) 0.0106(9) 0.0171(10) -0.0105(8)

loop_
_atom_type_symbol
_atom_type_description
_atom_type_scat_dispersion_real
_atom_type_scat_dispersion_imag
_atom_type_scat_source
C C 0.0181 0.0091 'International Tables Vol C Tables 4.2.6.8 and 6.1.1.4'
H H 0.0000 0.0000 'International Tables Vol C Tables 4.2.6.8 and 6.1.1.4'
N N 0.0311 0.0180 'International Tables Vol C Tables 4.2.6.8 and 6.1.1.4'
O O 0.0492 0.0322 'International Tables Vol C Tables 4.2.6.8 and 6.1.1.4'
S S 0.3331 0.5567 'International Tables Vol C Tables 4.2.6.8 and 6.1.1.4'
Cl Cl 0.3639 0.7018 'International Tables Vol C Tables 4.2.6.8 and 6.1.1.4'

loop_
_geom_angle_atom_site_label_1
_geom_angle_atom_site_label_2
_geom_angle_atom_site_label_3
_geom_angle
_geom_angle_site_symmetry_1
_geom_angle_site_symmetry_3
_geom_angle_publ_flag
N1 C1 C6 111.7(2) . . ?
N1 C1 C2 108.5(2) . . ?
C6 C1 C2 114.0(2) . . ?
C1 C2 C3 111.02(19) . . ?
O1 C3 C2 110.1(2) . . ?
O1 C3 C4 108.7(2) . . ?
C2 C3 C4 110.1(2) . . ?
C5 C4 C3 108.98(19) . . ?
C5 C4 C8 112.7(2) . . ?
C3 C4 C8 115.0(2) . . ?
N1 C5 C4 108.63(19) . . ?
O2 C6 O3 123.9(2) . . ?
O2 C6 C1 125.6(2) . . ?
O3 C6 C1 110.4(2) . . ?
C9 C8 C4 116.0(2) . . ?
C9 C8 Cl1A 110.1(2) . . ?
C4 C8 Cl1A 111.11(19) . . ?
C9 C8 Cl1 109.4(2) . . ?
C4 C8 Cl1 106.90(17) . . ?
Cl1A C8 Cl1 102.49(16) . . ?
C12 C11 C16 120.5(2) . . ?
C12 C11 S1 120.2(2) . . ?
C16 C11 S1 119.2(2) . . ?
C11 C12 C13 119.1(3) . . ?
C14 C13 C12 121.4(3) . . ?
C13 C14 C15 118.6(3) . . ?
C13 C14 C17 121.1(3) . . ?
C15 C14 C17 120.3(3) . . ?
C16 C15 C14 121.0(3) . . ?
C11 C16 C15 119.3(3) . . ?
C1 N1 C5 116.60(19) . . ?
C1 N1 S1 120.54(17) . . ?
C5 N1 S1 122.62(16) . . ?
C6 O3 C7 116.3(2) . . ?
O4 S1 O5 119.34(15) . . ?
O4 S1 N1 108.11(12) . . ?
O5 S1 N1 106.31(12) . . ?
O4 S1 C11 107.47(14) . . ?
O5 S1 C11 106.71(12) . . ?
N1 S1 C11 108.54(12) . . ?

loop_
_geom_bond_atom_site_label_1
_geom_bond_atom_site_label_2
_geom_bond_distance
_geom_bond_site_symmetry_2
_geom_bond_publ_flag
C1 N1 1.462(3) . ?
C1 C6 1.524(4) . ?
C1 C2 1.529(3) . ?
C2 C3 1.528(4) . ?
C3 O1 1.421(3) . ?
C3 C4 1.531(3) . ?
C4 C5 1.529(3) . ?
C4 C8 1.542(3) . ?
C5 N1 1.470(3) . ?
C6 O2 1.197(3) . ?
C6 O3 1.343(3) . ?
C7 O3 1.430(4) . ?
C8 C9 1.533(4) . ?
C8 Cl1A 1.681(3) . ?
C8 Cl1 1.803(3) . ?
C11 C12 1.381(4) . ?
C11 C16 1.382(4) . ?
C11 S1 1.760(3) . ?
C12 C13 1.387(4) . ?
C13 C14 1.375(5) . ?
C14 C15 1.387(4) . ?
C14 C17 1.519(4) . ?
C15 C16 1.384(4) . ?
N1 S1 1.617(2) . ?
O4 S1 1.425(2) . ?
O5 S1 1.436(2) . ?
